data_4032369
loop_
_publ_author_name
'Korb, Marcus'
'Lehrich, Steve W.'
'Lang, Heinrich'

_publ_section_title
;
 Reactivity of Ferrocenyl Phosphates Bearing (Hetero-)Aromatics and
 [3]Ferrocenophanes toward Anionic Phospho-Fries Rearrangements
;
_journal_name_full 'The Journal of Organic Chemistry'
_journal_paper_doi 10.1021/acs.joc.7b00030
_journal_year 2017
_chemical_formula_moiety 'C28 H24 Fe2 N O3 P, C H Cl3'
_chemical_formula_sum 'C29 H25 Cl3 Fe2 N O3 P'
_chemical_formula_weight 684.52
_chemical_name_systematic
;
 ?
;
_space_group_crystal_system monoclinic
_space_group_IT_number 14
_space_group_name_Hall '-P 2yn'
_space_group_name_H-M_alt 'P 1 21/n 1'
_symmetry_space_group_name_Hall '-P 2yn'
_symmetry_space_group_name_H-M 'P 1 21/n 1'
_atom_sites_solution_hydrogens geom
_audit_creation_method SHELXL-2013
_cell_angle_alpha 90
_cell_angle_beta 107.309(4)
_cell_angle_gamma 90
_cell_formula_units_Z 4
_cell_length_a 14.5249(6)
_cell_length_b 10.2459(5)
_cell_length_c 19.6024(8)
_cell_measurement_reflns_used 3967
_cell_measurement_temperature 115.00(10)
_cell_measurement_theta_max 27.6980
_cell_measurement_theta_min 3.4530
_cell_volume 2785.1(2)
_computing_cell_refinement
;
CrysAlisPro, Agilent Technologies,
Version 1.171.37.35 (release 13-08-2014 CrysAlis171 .NET)
(compiled Aug 13 2014,18:06:01)
;
_computing_data_collection
;
CrysAlisPro, Agilent Technologies,
Version 1.171.37.35 (release 13-08-2014 CrysAlis171 .NET)
(compiled Aug 13 2014,18:06:01)
;
_computing_data_reduction
;
CrysAlisPro, Agilent Technologies,
Version 1.171.37.35 (release 13-08-2014 CrysAlis171 .NET)
(compiled Aug 13 2014,18:06:01)
;
_computing_structure_refinement 'SHELXL-2013 (Sheldrick, 2013)'
_computing_structure_solution 'SHELXS-2013 (Sheldrick, 2013)'
_diffrn_ambient_temperature 115.00(10)
_diffrn_measured_fraction_theta_full 0.995
_diffrn_measured_fraction_theta_max 0.995
_diffrn_measurement_device_type 'oxford gemini s'
_diffrn_measurement_method '\w scans'
_diffrn_radiation_monochromator graphite
_diffrn_radiation_source 'fine-focus sealed tube'
_diffrn_radiation_type MoK\a
_diffrn_radiation_wavelength 0.71073
_diffrn_reflns_av_R_equivalents 0.0506
_diffrn_reflns_av_unetI/netI 0.0550
_diffrn_reflns_Laue_measured_fraction_full 0.995
_diffrn_reflns_Laue_measured_fraction_max 0.995
_diffrn_reflns_limit_h_max 17
_diffrn_reflns_limit_h_min -17
_diffrn_reflns_limit_k_max 11
_diffrn_reflns_limit_k_min -12
_diffrn_reflns_limit_l_max 21
_diffrn_reflns_limit_l_min -23
_diffrn_reflns_number 17318
_diffrn_reflns_point_group_measured_fraction_full 0.995
_diffrn_reflns_point_group_measured_fraction_max 0.995
_diffrn_reflns_theta_full 25.000
_diffrn_reflns_theta_max 24.998
_diffrn_reflns_theta_min 2.991
_diffrn_standards_decay_% 0
_diffrn_standards_interval_count 50
_diffrn_standards_interval_time 10
_diffrn_standards_number 2
_exptl_absorpt_coefficient_mu 1.420
_exptl_absorpt_correction_T_max 1.00000
_exptl_absorpt_correction_T_min 0.41575
_exptl_absorpt_correction_type multi-scan
_exptl_absorpt_process_details
;
CrysAlisPro, Agilent Technologies,
Version 1.171.37.35 (release 13-08-2014 CrysAlis171 .NET)
(compiled Aug 13 2014,18:06:01)
Empirical absorption correction using spherical harmonics,
 implemented in SCALE3 ABSPACK scaling algorithm.
;
_exptl_crystal_colour orange
_exptl_crystal_density_diffrn 1.632
_exptl_crystal_description plate
_exptl_crystal_F_000 1392
_exptl_crystal_size_max 0.40
_exptl_crystal_size_mid 0.20
_exptl_crystal_size_min 0.02
_refine_diff_density_max 0.407
_refine_diff_density_min -0.396
_refine_diff_density_rms 0.075
_refine_ls_extinction_method none
_refine_ls_goodness_of_fit_ref 1.034
_refine_ls_hydrogen_treatment constr
_refine_ls_matrix_type full
_refine_ls_number_parameters 413
_refine_ls_number_reflns 4883
_refine_ls_number_restraints 674
_refine_ls_restrained_S_all 0.998
_refine_ls_R_factor_all 0.0612
_refine_ls_R_factor_gt 0.0418
_refine_ls_shift/su_max 0.001
_refine_ls_shift/su_mean 0.000
_refine_ls_structure_factor_coef Fsqd
_refine_ls_weighting_details 'w=1/[\s^2^(Fo^2^)+(0.0332P)^2^+2.6080P] where P=(Fo^2^+2Fc^2^)/3'
_refine_ls_weighting_scheme calc
_refine_ls_wR_factor_gt 0.0861
_refine_ls_wR_factor_ref 0.0924
_reflns_Friedel_coverage 0.000
_reflns_number_gt 3718
_reflns_number_total 4883
_reflns_threshold_expression 'I > 2\s(I)'
_cod_data_source_file jo7b00030_si_001.cif
_cod_data_source_block MK-473-D-F2
_cod_database_code 4032369
_shelx_space_group_comment
;
The symmetry employed for this shelxl refinement is uniquely defined
by the following loop, which should always be used as a source of
symmetry information in preference to the above space-group names.
They are only intended as comments.
;
_shelxl_version_number 2013-4

loop_
_space_group_symop_operation_xyz
'x, y, z'
'-x+1/2, y+1/2, -z+1/2'
'-x, -y, -z'
'x-1/2, -y-1/2, z-1/2'

loop_
_atom_site_label
_atom_site_type_symbol
_atom_site_fract_x
_atom_site_fract_y
_atom_site_fract_z
_atom_site_U_iso_or_equiv
_atom_site_adp_type
_atom_site_occupancy
_atom_site_site_symmetry_order
_atom_site_calc_flag
_atom_site_refinement_flags_posn
_atom_site_refinement_flags_adp
_atom_site_refinement_flags_occupancy
_atom_site_disorder_assembly
_atom_site_disorder_group
C1 C 0.1092(2) 0.2447(3) 0.16512(15) 0.0191(7) Uani 1 1 d . U . . .
C2 C 0.0478(2) 0.1369(3) 0.14593(15) 0.0215(7) Uani 1 1 d . U . . .
H2 H 0.0657 0.0495 0.1518 0.026 Uiso 1 1 calc R U . . .
C3 C -0.0469(2) 0.1864(4) 0.11583(16) 0.0280(8) Uani 1 1 d . U . . .
H3 H -0.1026 0.1368 0.0982 0.034 Uiso 1 1 calc R U . . .
C4 C -0.0419(2) 0.3244(4) 0.11738(16) 0.0295(8) Uani 1 1 d . U . . .
H4 H -0.0939 0.3810 0.1010 0.035 Uiso 1 1 calc R U . . .
C5 C 0.0560(2) 0.3623(3) 0.14822(15) 0.0222(7) Uani 1 1 d . U . . .
H5 H 0.0802 0.4469 0.1557 0.027 Uiso 1 1 calc R U . . .
C6 C 0.1494(2) 0.2415(3) 0.01160(16) 0.0250(7) Uani 1 1 d . U . . .
H6 H 0.2150 0.2349 0.0351 0.030 Uiso 1 1 calc R U . . .
C7 C 0.0843(2) 0.1362(3) -0.01110(15) 0.0245(7) Uani 1 1 d . U . . .
H7 H 0.0998 0.0480 -0.0051 0.029 Uiso 1 1 calc R U . . .
C8 C -0.0079(2) 0.1879(3) -0.04433(15) 0.0239(7) Uani 1 1 d . U . . .
H8 H -0.0638 0.1399 -0.0641 0.029 Uiso 1 1 calc R U . . .
C9 C -0.0008(3) 0.3253(3) -0.04239(16) 0.0275(8) Uani 1 1 d . U . . .
H9 H -0.0511 0.3838 -0.0605 0.033 Uiso 1 1 calc R U . . .
C10 C 0.0966(2) 0.3580(3) -0.00788(16) 0.0279(8) Uani 1 1 d . U . . .
H10 H 0.1216 0.4421 0.0005 0.033 Uiso 1 1 calc R U . . .
C11 C 0.4149(2) 0.2471(3) 0.20477(16) 0.0205(7) Uani 1 1 d . U . . .
C12 C 0.4328(2) 0.3450(4) 0.15959(17) 0.0290(8) Uani 1 1 d . U . . .
H12 H 0.4218 0.4342 0.1612 0.035 Uiso 1 1 calc R U . . .
C13 C 0.4719(2) 0.2762(4) 0.11041(17) 0.0339(9) Uani 1 1 d . U . . .
H13 H 0.4903 0.3143 0.0734 0.041 Uiso 1 1 calc R U . . .
C14 C 0.4775(3) 0.1450(4) 0.12681(19) 0.0391(9) Uani 1 1 d . U . . .
H14 H 0.5009 0.0806 0.1029 0.047 Uiso 1 1 calc R U . . .
C15 C 0.4423(2) 0.1243(4) 0.18529(19) 0.0329(8) Uani 1 1 d . U . . .
H15 H 0.4380 0.0447 0.2070 0.039 Uiso 1 1 calc R U . . .
C16 C 0.6240(3) 0.2856(5) 0.31741(19) 0.0433(10) Uani 1 1 d . U . . .
H16 H 0.5942 0.2969 0.3529 0.052 Uiso 1 1 calc R U . . .
C17 C 0.6449(3) 0.3851(4) 0.2754(2) 0.0424(10) Uani 1 1 d . U . . .
H17 H 0.6313 0.4734 0.2778 0.051 Uiso 1 1 calc R U . . .
C18 C 0.6901(2) 0.3269(4) 0.22897(19) 0.0380(9) Uani 1 1 d . U . . .
H18 H 0.7124 0.3708 0.1954 0.046 Uiso 1 1 calc R U . . .
C19 C 0.6963(3) 0.1922(5) 0.2413(2) 0.0451(10) Uani 1 1 d . U . . .
H19 H 0.7225 0.1308 0.2175 0.054 Uiso 1 1 calc R U . . .
C20 C 0.6550(3) 0.1671(5) 0.2975(2) 0.0500(11) Uani 1 1 d . U . . .
H20 H 0.6497 0.0860 0.3173 0.060 Uiso 1 1 calc R U . . .
C21 C 0.2497(3) 0.3203(4) 0.32796(19) 0.0159(3) Uani 0.8824(17) 1 d . U P A 1
N1 N 0.2389(2) 0.2005(3) 0.35733(14) 0.0154(6) Uani 0.8824(17) 1 d . U P A 1
H1 H 0.2429 0.1255 0.3387 0.019 Uiso 0.8824(17) 1 calc R U P A 1
C23 C 0.2206(3) 0.2221(4) 0.42119(18) 0.0159(3) Uani 0.8824(17) 1 d . U P A 1
C24 C 0.2036(3) 0.1312(4) 0.4694(2) 0.0213(9) Uani 0.8824(17) 1 d . U P A 1
H24 H 0.2041 0.0419 0.4610 0.026 Uiso 0.8824(17) 1 calc R U P A 1
C25 C 0.1860(4) 0.1804(5) 0.5300(3) 0.0236(14) Uani 0.8824(17) 1 d . U P A 1
H25 H 0.1753 0.1230 0.5636 0.028 Uiso 0.8824(17) 1 calc R U P A 1
C26 C 0.1840(5) 0.3149(5) 0.5418(2) 0.0255(10) Uani 0.8824(17) 1 d . U P A 1
H26 H 0.1712 0.3447 0.5828 0.031 Uiso 0.8824(17) 1 calc R U P A 1
C27 C 0.2005(3) 0.4043(4) 0.4943(2) 0.0216(9) Uani 0.8824(17) 1 d . U P A 1
H27 H 0.1991 0.4934 0.5030 0.026 Uiso 0.8824(17) 1 calc R U P A 1
C28 C 0.2196(2) 0.3582(4) 0.43278(19) 0.0159(3) Uani 0.8824(17) 1 d . U P A 1
O1 O 0.2095(2) 0.2285(2) 0.19471(16) 0.0159(3) Uani 0.8824(17) 1 d . U P A 1
O2 O 0.37617(18) 0.2695(2) 0.26150(14) 0.0159(3) Uani 0.8824(17) 1 d D U P A 1
O3 O 0.26388(18) 0.4671(2) 0.21764(12) 0.0224(6) Uani 0.8824(17) 1 d . U P A 1
P1 P 0.27337(6) 0.33437(8) 0.24584(4) 0.0144(2) Uani 0.8824(17) 1 d D U P A 1
C22 C 0.2386(2) 0.4187(3) 0.37263(17) 0.0159(3) Uani 0.8824(17) 1 d . U P A 1
H22 H 0.2427 0.5078 0.3651 0.019 Uiso 0.8824(17) 1 calc R U P A 1
C21' C 0.246(2) 0.1796(19) 0.3264(10) 0.0159(3) Uani 0.1176(17) 1 d D U P A 2
N1' N 0.2362(15) 0.3045(18) 0.3519(10) 0.012(4) Uani 0.1176(17) 1 d D U P A 2
H1' H 0.2385 0.3771 0.3304 0.014 Uiso 0.1176(17) 1 calc R U P A 2
C27' C 0.198(2) 0.1084(17) 0.4920(13) 0.015(6) Uani 0.1176(17) 1 d DG U P A 2
H27' H 0.1957 0.0190 0.4996 0.018 Uiso 0.1176(17) 1 calc R U P A 2
C26' C 0.180(3) 0.195(3) 0.5409(14) 0.020(10) Uani 0.1176(17) 1 d G U P A 2
H26' H 0.1655 0.1641 0.5812 0.024 Uiso 0.1176(17) 1 calc R U P A 2
C25' C 0.183(3) 0.329(2) 0.5296(14) 0.0159(3) Uani 0.1176(17) 1 d G U P A 2
H25' H 0.1704 0.3872 0.5623 0.019 Uiso 0.1176(17) 1 calc R U P A 2
C24' C 0.204(2) 0.3757(16) 0.4693(13) 0.019(6) Uani 0.1176(17) 1 d G U P A 2
H24' H 0.2056 0.4651 0.4618 0.023 Uiso 0.1176(17) 1 calc R U P A 2
C23' C 0.2217(16) 0.289(2) 0.4204(9) 0.0159(3) Uani 0.1176(17) 1 d DG U P A 2
C28' C 0.2187(15) 0.155(2) 0.4318(10) 0.0159(3) Uani 0.1176(17) 1 d DG U P A 2
O1' O 0.2112(18) 0.2696(18) 0.1926(12) 0.0159(3) Uani 0.1176(17) 1 d . U P A 2
O2' O 0.3739(12) 0.2216(17) 0.2595(11) 0.0159(3) Uani 0.1176(17) 1 d D U P A 2
O3' O 0.2547(14) 0.0364(17) 0.2160(9) 0.025(4) Uani 0.1176(17) 1 d . U P A 2
P1' P 0.2698(5) 0.1660(6) 0.2441(3) 0.0130(16) Uani 0.1176(17) 1 d D U P A 2
C22' C 0.2362(17) 0.0829(19) 0.3734(10) 0.0159(3) Uani 0.1176(17) 1 d D U P A 2
H22' H 0.2400 -0.0070 0.3686 0.019 Uiso 0.1176(17) 1 calc R U P A 2
Fe1 Fe 0.04234(3) 0.25111(4) 0.05928(2) 0.01858(13) Uani 1 1 d . U . . .
Fe2 Fe 0.55588(3) 0.25007(4) 0.21304(2) 0.02003(13) Uani 1 1 d . U . . .
C1S C -0.0352(5) 0.2502(4) 0.3872(3) 0.0254(9) Uani 0.82 1 d D U P B 1
H1S H 0.0272 0.2742 0.4207 0.030 Uiso 0.82 1 calc R U P B 1
Cl1 Cl -0.0273(3) 0.2670(3) 0.3000(3) 0.0411(6) Uani 0.82 1 d D U P B 1
Cl2 Cl -0.06055(15) 0.08894(19) 0.40434(13) 0.0439(5) Uani 0.82 1 d D U P B 1
Cl3 Cl -0.12345(9) 0.35556(12) 0.40087(7) 0.0408(3) Uani 0.82 1 d D U P B 1
C1S' C -0.041(4) 0.253(2) 0.382(3) 0.0254(9) Uani 0.09 1 d D U P C 2
H1S' H 0.0246 0.2338 0.4128 0.030 Uiso 0.09 1 calc R U P C 2
Cl2' Cl -0.1185(9) 0.1433(12) 0.4062(7) 0.0439(5) Uani 0.09 1 d D U P C 2
Cl3' Cl -0.0667(8) 0.4138(11) 0.3997(7) 0.0408(3) Uani 0.09 1 d D U P C 2
Cl1' Cl -0.040(2) 0.229(5) 0.294(2) 0.0411(6) Uani 0.09 1 d D U P C 2
Cl1B Cl -0.035(4) 0.235(6) 0.305(2) 0.0411(6) Uani 0.09 1 d D U P D 3
Cl2B Cl -0.0782(19) 0.102(2) 0.4160(15) 0.0439(5) Uani 0.09 1 d D U P D 3
Cl3B Cl -0.0716(9) 0.3642(12) 0.4323(7) 0.0408(3) Uani 0.09 1 d D U P D 3
C1SB C -0.103(3) 0.247(2) 0.3651(13) 0.0254(9) Uani 0.09 1 d D U P D 3
H1SB H -0.1715 0.2521 0.3390 0.030 Uiso 0.09 1 calc R U P D 3

loop_
_atom_site_aniso_label
_atom_site_aniso_U_11
_atom_site_aniso_U_22
_atom_site_aniso_U_33
_atom_site_aniso_U_23
_atom_site_aniso_U_13
_atom_site_aniso_U_12
C1 0.0133(13) 0.0314(17) 0.0116(14) -0.0016(13) 0.0020(11) 0.0006(13)
C2 0.0226(16) 0.0309(18) 0.0115(15) -0.0006(12) 0.0058(13) -0.0052(14)
C3 0.0178(16) 0.052(2) 0.0151(16) -0.0009(15) 0.0061(13) -0.0065(15)
C4 0.0198(17) 0.050(2) 0.0188(17) -0.0017(15) 0.0056(14) 0.0093(16)
C5 0.0220(16) 0.0302(18) 0.0134(15) -0.0046(13) 0.0036(13) 0.0030(14)
C6 0.0198(16) 0.0395(19) 0.0176(16) -0.0001(14) 0.0084(13) 0.0003(15)
C7 0.0345(19) 0.0272(18) 0.0141(16) -0.0001(13) 0.0107(14) 0.0007(15)
C8 0.0257(17) 0.0352(19) 0.0086(15) -0.0023(13) 0.0015(13) -0.0054(15)
C9 0.0321(19) 0.033(2) 0.0162(16) 0.0079(13) 0.0056(14) 0.0098(15)
C10 0.0366(19) 0.0286(18) 0.0213(17) -0.0022(13) 0.0130(15) -0.0054(15)
C11 0.0120(14) 0.0314(17) 0.0170(15) -0.0011(13) 0.0029(11) -0.0014(14)
C12 0.0161(16) 0.037(2) 0.0320(19) 0.0062(15) 0.0049(14) 0.0027(15)
C13 0.0191(17) 0.067(3) 0.0164(17) 0.0023(15) 0.0072(14) -0.0014(17)
C14 0.031(2) 0.052(2) 0.035(2) -0.0167(17) 0.0111(16) -0.0055(18)
C15 0.0214(18) 0.036(2) 0.045(2) -0.0089(16) 0.0156(16) -0.0033(15)
C16 0.0179(18) 0.090(3) 0.0198(18) -0.0039(18) 0.0018(14) 0.0011(19)
C17 0.028(2) 0.057(2) 0.038(2) -0.0152(18) 0.0019(17) -0.0131(18)
C18 0.0175(17) 0.070(3) 0.0257(19) 0.0027(18) 0.0053(14) -0.0091(18)
C19 0.0199(18) 0.072(3) 0.041(2) -0.001(2) 0.0055(16) 0.0147(19)
C20 0.026(2) 0.074(3) 0.045(2) 0.028(2) 0.0021(17) 0.007(2)
C21 0.0136(6) 0.0198(8) 0.0136(6) -0.0014(6) 0.0029(4) -0.0010(6)
N1 0.0168(15) 0.0142(15) 0.0155(16) -0.0012(11) 0.0050(13) -0.0002(12)
C23 0.0136(6) 0.0198(8) 0.0136(6) -0.0014(6) 0.0029(4) -0.0010(6)
C24 0.019(2) 0.024(2) 0.022(2) 0.0027(15) 0.0073(18) -0.0010(16)
C25 0.020(3) 0.035(2) 0.017(2) 0.0031(19) 0.008(2) -0.0008(19)
C26 0.023(2) 0.039(2) 0.017(2) -0.0026(17) 0.010(2) 0.0003(19)
C27 0.020(2) 0.029(2) 0.017(2) -0.0084(16) 0.0065(17) 0.0004(17)
C28 0.0136(6) 0.0198(8) 0.0136(6) -0.0014(6) 0.0029(4) -0.0010(6)
O1 0.0136(6) 0.0198(8) 0.0136(6) -0.0014(6) 0.0029(4) -0.0010(6)
O2 0.0136(6) 0.0198(8) 0.0136(6) -0.0014(6) 0.0029(4) -0.0010(6)
O3 0.0310(15) 0.0168(13) 0.0216(13) 0.0010(10) 0.0110(11) -0.0017(11)
P1 0.0151(5) 0.0148(5) 0.0127(5) 0.0000(3) 0.0030(4) -0.0012(4)
C22 0.0136(6) 0.0198(8) 0.0136(6) -0.0014(6) 0.0029(4) -0.0010(6)
C21' 0.0136(6) 0.0198(8) 0.0136(6) -0.0014(6) 0.0029(4) -0.0010(6)
N1' 0.005(10) 0.016(5) 0.014(5) 0.000(4) 0.003(6) 0.002(5)
C27' 0.012(15) 0.021(7) 0.010(7) -0.002(5) 0.001(8) -0.001(6)
C26' 0.03(3) 0.020(6) 0.013(10) -0.004(5) 0.008(14) -0.002(5)
C25' 0.0136(6) 0.0198(8) 0.0136(6) -0.0014(6) 0.0029(4) -0.0010(6)
C24' 0.026(17) 0.017(6) 0.016(7) -0.002(4) 0.009(9) -0.002(6)
C23' 0.0136(6) 0.0198(8) 0.0136(6) -0.0014(6) 0.0029(4) -0.0010(6)
C28' 0.0136(6) 0.0198(8) 0.0136(6) -0.0014(6) 0.0029(4) -0.0010(6)
O1' 0.0136(6) 0.0198(8) 0.0136(6) -0.0014(6) 0.0029(4) -0.0010(6)
O2' 0.0136(6) 0.0198(8) 0.0136(6) -0.0014(6) 0.0029(4) -0.0010(6)
O3' 0.035(10) 0.015(5) 0.023(8) -0.005(5) 0.007(7) -0.001(5)
P1' 0.015(3) 0.010(3) 0.015(3) 0.000(2) 0.005(2) 0.001(2)
C22' 0.0136(6) 0.0198(8) 0.0136(6) -0.0014(6) 0.0029(4) -0.0010(6)
Fe1 0.0155(2) 0.0268(3) 0.0118(2) -0.00056(19) 0.00171(17) 0.0007(2)
Fe2 0.0142(2) 0.0285(3) 0.0180(2) 0.0000(2) 0.00568(18) -0.0006(2)
C1S 0.023(2) 0.0248(18) 0.029(2) -0.0016(15) 0.0085(17) -0.0018(17)
Cl1 0.0387(10) 0.0597(18) 0.0286(10) -0.0051(15) 0.0160(8) -0.0158(12)
Cl2 0.0469(11) 0.0260(7) 0.0659(12) 0.0027(7) 0.0275(7) -0.0012(6)
Cl3 0.0324(7) 0.0375(7) 0.0551(8) -0.0069(6) 0.0170(6) 0.0088(6)
C1S' 0.023(2) 0.0248(18) 0.029(2) -0.0016(15) 0.0085(17) -0.0018(17)
Cl2' 0.0469(11) 0.0260(7) 0.0659(12) 0.0027(7) 0.0275(7) -0.0012(6)
Cl3' 0.0324(7) 0.0375(7) 0.0551(8) -0.0069(6) 0.0170(6) 0.0088(6)
Cl1' 0.0387(10) 0.0597(18) 0.0286(10) -0.0051(15) 0.0160(8) -0.0158(12)
Cl1B 0.0387(10) 0.0597(18) 0.0286(10) -0.0051(15) 0.0160(8) -0.0158(12)
Cl2B 0.0469(11) 0.0260(7) 0.0659(12) 0.0027(7) 0.0275(7) -0.0012(6)
Cl3B 0.0324(7) 0.0375(7) 0.0551(8) -0.0069(6) 0.0170(6) 0.0088(6)
C1SB 0.023(2) 0.0248(18) 0.029(2) -0.0016(15) 0.0085(17) -0.0018(17)

loop_
_atom_type_symbol
_atom_type_description
_atom_type_scat_dispersion_real
_atom_type_scat_dispersion_imag
_atom_type_scat_source
C C 0.0033 0.0016 'International Tables Vol C Tables 4.2.6.8 and 6.1.1.4'
H H 0.0000 0.0000 'International Tables Vol C Tables 4.2.6.8 and 6.1.1.4'
N N 0.0061 0.0033 'International Tables Vol C Tables 4.2.6.8 and 6.1.1.4'
O O 0.0106 0.0060 'International Tables Vol C Tables 4.2.6.8 and 6.1.1.4'
P P 0.1023 0.0942 'International Tables Vol C Tables 4.2.6.8 and 6.1.1.4'
Fe Fe 0.3463 0.8444 'International Tables Vol C Tables 4.2.6.8 and 6.1.1.4'
Cl Cl 0.1484 0.1585 'International Tables Vol C Tables 4.2.6.8 and 6.1.1.4'

loop_
_geom_angle_atom_site_label_1
_geom_angle_atom_site_label_2
_geom_angle_atom_site_label_3
_geom_angle
C2 C1 O1 121.1(3)
C2 C1 C5 110.4(3)
O1 C1 C5 128.4(3)
C2 C1 O1' 138.0(8)
C5 C1 O1' 111.4(8)
C2 C1 Fe1 71.04(16)
O1 C1 Fe1 123.4(2)
C5 C1 Fe1 70.66(16)
O1' C1 Fe1 120.4(9)
C1 C2 C3 106.9(3)
C1 C2 Fe1 68.64(17)
C3 C2 Fe1 69.93(18)
C1 C2 H2 126.5
C3 C2 H2 126.5
Fe1 C2 H2 126.4
C4 C3 C2 108.1(3)
C4 C3 Fe1 69.6(2)
C2 C3 Fe1 69.50(18)
C4 C3 H3 125.9
C2 C3 H3 125.9
Fe1 C3 H3 126.5
C3 C4 C5 108.6(3)
C3 C4 Fe1 69.92(19)
C5 C4 Fe1 69.45(18)
C3 C4 H4 125.7
C5 C4 H4 125.7
Fe1 C4 H4 126.5
C1 C5 C4 105.9(3)
C1 C5 Fe1 68.47(17)
C4 C5 Fe1 69.78(18)
C1 C5 H5 127.1
C4 C5 H5 127.1
Fe1 C5 H5 126.2
C10 C6 C7 107.6(3)
C10 C6 Fe1 69.88(19)
C7 C6 Fe1 69.66(19)
C10 C6 H6 126.2
C7 C6 H6 126.2
Fe1 C6 H6 125.8
C8 C7 C6 108.3(3)
C8 C7 Fe1 70.19(18)
C6 C7 Fe1 69.74(18)
C8 C7 H7 125.9
C6 C7 H7 125.9
Fe1 C7 H7 125.8
C7 C8 C9 108.1(3)
C7 C8 Fe1 69.57(17)
C9 C8 Fe1 69.89(18)
C7 C8 H8 125.9
C9 C8 H8 125.9
Fe1 C8 H8 126.2
C8 C9 C10 107.7(3)
C8 C9 Fe1 69.81(17)
C10 C9 Fe1 69.52(18)
C8 C9 H9 126.2
C10 C9 H9 126.2
Fe1 C9 H9 126.1
C6 C10 C9 108.4(3)
C6 C10 Fe1 69.76(19)
C9 C10 Fe1 70.02(19)
C6 C10 H10 125.8
C9 C10 H10 125.8
Fe1 C10 H10 126.0
O2' C11 C15 105.1(8)
O2 C11 C15 124.9(3)
O2' C11 C12 144.5(8)
O2 C11 C12 124.9(3)
C15 C11 C12 110.2(3)
O2' C11 Fe2 126.8(8)
O2 C11 Fe2 124.9(2)
C15 C11 Fe2 70.78(18)
C12 C11 Fe2 70.49(18)
C11 C12 C13 104.8(3)
C11 C12 Fe2 68.55(18)
C13 C12 Fe2 69.48(19)
C11 C12 H12 127.6
C13 C12 H12 127.6
Fe2 C12 H12 125.9
C14 C13 C12 109.2(3)
C14 C13 Fe2 70.4(2)
C12 C13 Fe2 69.06(17)
C14 C13 H13 125.4
C12 C13 H13 125.4
Fe2 C13 H13 126.7
C13 C14 C15 109.1(3)
C13 C14 Fe2 70.1(2)
C15 C14 Fe2 69.7(2)
C13 C14 H14 125.4
C15 C14 H14 125.4
Fe2 C14 H14 126.4
C14 C15 C11 106.7(3)
C14 C15 Fe2 70.1(2)
C11 C15 Fe2 68.47(18)
C14 C15 H15 126.7
C11 C15 H15 126.7
Fe2 C15 H15 126.3
C20 C16 C17 109.0(4)
C20 C16 Fe2 70.2(2)
C17 C16 Fe2 70.3(2)
C20 C16 H16 125.5
C17 C16 H16 125.5
Fe2 C16 H16 125.6
C16 C17 C18 107.3(4)
C16 C17 Fe2 69.4(2)
C18 C17 Fe2 70.0(2)
C16 C17 H17 126.4
C18 C17 H17 126.4
Fe2 C17 H17 125.8
C19 C18 C17 109.0(4)
C19 C18 Fe2 69.8(2)
C17 C18 Fe2 69.7(2)
C19 C18 H18 125.5
C17 C18 H18 125.5
Fe2 C18 H18 126.6
C18 C19 C20 106.9(4)
C18 C19 Fe2 70.0(2)
C20 C19 Fe2 69.2(2)
C18 C19 H19 126.5
C20 C19 H19 126.5
Fe2 C19 H19 125.8
C16 C20 C19 107.8(4)
C16 C20 Fe2 69.7(2)
C19 C20 Fe2 69.8(2)
C16 C20 H20 126.1
C19 C20 H20 126.1
Fe2 C20 H20 126.0
C22 C21 N1 109.6(3)
C22 C21 P1 128.2(3)
N1 C21 P1 122.2(3)
C23 N1 C21 108.2(3)
C23 N1 H1 125.9
C21 N1 H1 125.9
N1 C23 C24 129.0(4)
N1 C23 C28 108.7(4)
C24 C23 C28 122.3(3)
C25 C24 C23 116.9(4)
C25 C24 H24 121.5
C23 C24 H24 121.5
C24 C25 C26 121.2(4)
C24 C25 H25 119.4
C26 C25 H25 119.4
C27 C26 C25 121.9(4)
C27 C26 H26 119.1
C25 C26 H26 119.1
C26 C27 C28 118.5(4)
C26 C27 H27 120.7
C28 C27 H27 120.7
C27 C28 C23 119.1(3)
C27 C28 C22 134.6(4)
C23 C28 C22 106.3(3)
C1 O1 P1 121.4(2)
C11 O2 P1 119.5(2)
O3 P1 O1 115.38(14)
O3 P1 O2 116.32(14)
O1 P1 O2 100.22(15)
O3 P1 C21 113.76(16)
O1 P1 C21 106.78(17)
O2 P1 C21 102.72(17)
C21 C22 C28 107.2(3)
C21 C22 H22 126.4
C28 C22 H22 126.4
C22' C21' N1' 112.1(15)
C22' C21' P1' 129.9(14)
N1' C21' P1' 118.0(14)
C21' N1' C23' 106.9(15)
C21' N1' H1' 126.6
C23' N1' H1' 126.6
C26' C27' C28' 120.0
C26' C27' H27' 120.0
C28' C27' H27' 120.0
C27' C26' C25' 120.0
C27' C26' H26' 120.0
C25' C26' H26' 120.0
C26' C25' C24' 120.0
C26' C25' H25' 120.0
C24' C25' H25' 120.0
C23' C24' C25' 120.0
C23' C24' H24' 120.0
C25' C24' H24' 120.0
C24' C23' C28' 120.0
C24' C23' N1' 133.4(17)
C28' C23' N1' 106.4(17)
C23' C28' C27' 120.0
C23' C28' C22' 110.8(19)
C27' C28' C22' 129.1(19)
C1 O1' P1' 115.5(13)
C11 O2' P1' 122.0(14)
O3' P1' O1' 113.4(12)
O3' P1' O2' 116.2(11)
O1' P1' O2' 101.0(12)
O3' P1' C21' 112.3(11)
O1' P1' C21' 109.1(13)
O2' P1' C21' 103.9(12)
C21' C22' C28' 103.7(17)
C21' C22' H22' 128.2
C28' C22' H22' 128.2
C1 Fe1 C7 121.90(13)
C1 Fe1 C6 105.71(12)
C7 Fe1 C6 40.60(13)
C1 Fe1 C5 40.87(12)
C7 Fe1 C5 157.89(13)
C6 Fe1 C5 121.59(13)
C1 Fe1 C10 121.43(13)
C7 Fe1 C10 67.87(13)
C6 Fe1 C10 40.36(13)
C5 Fe1 C10 107.03(13)
C1 Fe1 C2 40.31(12)
C7 Fe1 C2 106.61(13)
C6 Fe1 C2 120.40(13)
C5 Fe1 C2 68.91(13)
C10 Fe1 C2 156.24(13)
C1 Fe1 C4 67.88(12)
C7 Fe1 C4 159.50(14)
C6 Fe1 C4 159.35(14)
C5 Fe1 C4 40.77(12)
C10 Fe1 C4 124.84(15)
C2 Fe1 C4 68.27(14)
C1 Fe1 C8 158.72(13)
C7 Fe1 C8 40.24(13)
C6 Fe1 C8 68.01(13)
C5 Fe1 C8 159.80(13)
C10 Fe1 C8 67.81(13)
C2 Fe1 C8 123.86(13)
C4 Fe1 C8 124.93(13)
C1 Fe1 C9 158.21(13)
C7 Fe1 C9 67.84(13)
C6 Fe1 C9 68.08(13)
C5 Fe1 C9 123.18(13)
C10 Fe1 C9 40.46(13)
C2 Fe1 C9 160.98(13)
C4 Fe1 C9 110.16(14)
C8 Fe1 C9 40.30(13)
C1 Fe1 C3 67.73(12)
C7 Fe1 C3 122.91(14)
C6 Fe1 C3 157.27(14)
C5 Fe1 C3 68.62(14)
C10 Fe1 C3 161.66(14)
C2 Fe1 C3 40.58(13)
C4 Fe1 C3 40.43(15)
C8 Fe1 C3 109.76(13)
C9 Fe1 C3 125.90(13)
C11 Fe2 C16 105.36(14)
C11 Fe2 C20 121.28(15)
C16 Fe2 C20 40.13(17)
C11 Fe2 C12 40.95(13)
C16 Fe2 C12 121.75(16)
C20 Fe2 C12 157.43(16)
C11 Fe2 C17 120.64(15)
C16 Fe2 C17 40.33(16)
C20 Fe2 C17 67.95(18)
C12 Fe2 C17 106.78(16)
C11 Fe2 C15 40.75(13)
C16 Fe2 C15 119.86(16)
C20 Fe2 C15 105.94(17)
C12 Fe2 C15 69.31(15)
C17 Fe2 C15 155.59(15)
C11 Fe2 C13 67.96(13)
C16 Fe2 C13 160.80(17)
C20 Fe2 C13 158.79(18)
C12 Fe2 C13 41.46(14)
C17 Fe2 C13 126.23(16)
C15 Fe2 C13 67.65(15)
C11 Fe2 C19 158.99(16)
C16 Fe2 C19 68.15(16)
C20 Fe2 C19 41.03(16)
C12 Fe2 C19 159.48(16)
C17 Fe2 C19 68.18(17)
C15 Fe2 C19 123.69(17)
C13 Fe2 C19 124.39(15)
C11 Fe2 C18 157.67(15)
C16 Fe2 C18 67.53(15)
C20 Fe2 C18 67.83(16)
C12 Fe2 C18 123.29(15)
C17 Fe2 C18 40.33(15)
C15 Fe2 C18 161.32(15)
C13 Fe2 C18 111.42(14)
C19 Fe2 C18 40.17(17)
C11 Fe2 C14 67.71(14)
C16 Fe2 C14 156.46(18)
C20 Fe2 C14 122.70(19)
C12 Fe2 C14 68.71(15)
C17 Fe2 C14 162.61(17)
C15 Fe2 C14 40.26(14)
C13 Fe2 C14 39.53(15)
C19 Fe2 C14 109.80(16)
C18 Fe2 C14 127.07(15)
Cl2 C1S Cl1 111.1(3)
Cl2 C1S Cl3 110.3(3)
Cl1 C1S Cl3 110.5(4)
Cl2 C1S H1S 108.3
Cl1 C1S H1S 108.3
Cl3 C1S H1S 108.3
Cl3' C1S' Cl2' 110.9(17)
Cl3' C1S' Cl1' 113(2)
Cl2' C1S' Cl1' 112(3)
Cl3' C1S' H1S' 107.0
Cl2' C1S' H1S' 107.0
Cl1' C1S' H1S' 107.0
Cl3B C1SB Cl1B 119(3)
Cl3B C1SB Cl2B 100.8(15)
Cl1B C1SB Cl2B 106(2)
Cl3B C1SB H1SB 110.3
Cl1B C1SB H1SB 110.3
Cl2B C1SB H1SB 110.3

loop_
_geom_bond_atom_site_label_1
_geom_bond_atom_site_label_2
_geom_bond_distance
C1 C2 1.399(4)
C1 O1 1.408(4)
C1 C5 1.416(4)
C1 O1' 1.44(2)
C1 Fe1 2.013(3)
C2 C3 1.420(4)
C2 Fe1 2.045(3)
C2 H2 0.9300
C3 C4 1.416(5)
C3 Fe1 2.050(3)
C3 H3 0.9300
C4 C5 1.424(4)
C4 Fe1 2.047(3)
C4 H4 0.9300
C5 Fe1 2.042(3)
C5 H5 0.9300
C6 C10 1.409(5)
C6 C7 1.416(5)
C6 Fe1 2.041(3)
C6 H6 0.9300
C7 C8 1.406(5)
C7 Fe1 2.040(3)
C7 H7 0.9300
C8 C9 1.411(5)
C8 Fe1 2.048(3)
C8 H8 0.9300
C9 C10 1.415(5)
C9 Fe1 2.049(3)
C9 H9 0.9300
C10 Fe1 2.043(3)
C10 H10 0.9300
C11 O2' 1.40(2)
C11 O2 1.406(4)
C11 C15 1.407(5)
C11 C12 1.412(4)
C11 Fe2 2.005(3)
C12 C13 1.440(5)
C12 Fe2 2.031(3)
C12 H12 0.9300
C13 C14 1.379(5)
C13 Fe2 2.037(3)
C13 H13 0.9300
C14 C15 1.403(5)
C14 Fe2 2.041(3)
C14 H14 0.9300
C15 Fe2 2.036(3)
C15 H15 0.9300
C16 C20 1.390(6)
C16 C17 1.399(6)
C16 Fe2 2.023(3)
C16 H16 0.9300
C17 C18 1.404(5)
C17 Fe2 2.035(4)
C17 H17 0.9300
C18 C19 1.400(6)
C18 Fe2 2.039(4)
C18 H18 0.9300
C19 C20 1.425(6)
C19 Fe2 2.037(4)
C19 H19 0.9300
C20 Fe2 2.030(4)
C20 H20 0.9300
C21 C22 1.375(5)
C21 N1 1.384(5)
C21 P1 1.749(4)
N1 C23 1.372(4)
N1 H1 0.8600
C23 C24 1.400(5)
C23 C28 1.413(5)
C24 C25 1.383(6)
C24 H24 0.9300
C25 C26 1.399(6)
C25 H25 0.9300
C26 C27 1.376(6)
C26 H26 0.9300
C27 C28 1.398(5)
C27 H27 0.9300
C28 C22 1.430(5)
O1 P1 1.577(3)
O2 P1 1.579(3)
O3 P1 1.459(2)
C22 H22 0.9300
C21' C22' 1.388(17)
C21' N1' 1.395(17)
C21' P1' 1.755(16)
N1' C23' 1.43(2)
N1' H1' 0.8600
C27' C26' 1.3900
C27' C28' 1.3900
C27' H27' 0.9300
C26' C25' 1.3900
C26' H26' 0.9300
C25' C24' 1.3900
C25' H25' 0.9300
C24' C23' 1.3900
C24' H24' 0.9300
C23' C28' 1.3900
C28' C22' 1.446(17)
O1' P1' 1.54(2)
O2' P1' 1.560(15)
O3' P1' 1.429(18)
C22' H22' 0.9300
C1S Cl2 1.747(5)
C1S Cl1 1.755(6)
C1S Cl3 1.756(5)
C1S H1S 0.9800
C1S' Cl3' 1.75(2)
C1S' Cl2' 1.75(2)
C1S' Cl1' 1.75(2)
C1S' H1S' 0.9800
Cl1B C1SB 1.748(19)
Cl2B C1SB 1.759(19)
Cl3B C1SB 1.744(18)
C1SB H1SB 0.9800

loop_
_geom_torsion_atom_site_label_1
_geom_torsion_atom_site_label_2
_geom_torsion_atom_site_label_3
_geom_torsion_atom_site_label_4
_geom_torsion
O1 C1 C2 C3 -178.0(3)
C5 C1 C2 C3 0.2(3)
O1' C1 C2 C3 -174.5(14)
Fe1 C1 C2 C3 -59.7(2)
O1 C1 C2 Fe1 -118.2(3)
C5 C1 C2 Fe1 59.9(2)
O1' C1 C2 Fe1 -114.7(14)
C1 C2 C3 C4 -0.2(3)
Fe1 C2 C3 C4 -59.1(2)
C1 C2 C3 Fe1 58.9(2)
C2 C3 C4 C5 0.2(4)
Fe1 C3 C4 C5 -58.8(2)
C2 C3 C4 Fe1 59.0(2)
C2 C1 C5 C4 0.0(3)
O1 C1 C5 C4 177.9(3)
O1' C1 C5 C4 176.1(10)
Fe1 C1 C5 C4 60.1(2)
C2 C1 C5 Fe1 -60.1(2)
O1 C1 C5 Fe1 117.8(3)
O1' C1 C5 Fe1 116.0(10)
C3 C4 C5 C1 -0.1(3)
Fe1 C4 C5 C1 -59.2(2)
C3 C4 C5 Fe1 59.1(2)
C10 C6 C7 C8 0.0(3)
Fe1 C6 C7 C8 59.9(2)
C10 C6 C7 Fe1 -59.9(2)
C6 C7 C8 C9 -0.1(4)
Fe1 C7 C8 C9 59.5(2)
C6 C7 C8 Fe1 -59.6(2)
C7 C8 C9 C10 0.2(4)
Fe1 C8 C9 C10 59.4(2)
C7 C8 C9 Fe1 -59.3(2)
C7 C6 C10 C9 0.1(4)
Fe1 C6 C10 C9 -59.6(2)
C7 C6 C10 Fe1 59.7(2)
C8 C9 C10 C6 -0.2(4)
Fe1 C9 C10 C6 59.4(2)
C8 C9 C10 Fe1 -59.6(2)
O2' C11 C12 C13 -172.9(13)
O2 C11 C12 C13 -180.0(3)
C15 C11 C12 C13 0.6(3)
Fe2 C11 C12 C13 60.5(2)
O2' C11 C12 Fe2 126.6(13)
O2 C11 C12 Fe2 119.6(3)
C15 C11 C12 Fe2 -59.8(2)
C11 C12 C13 C14 -0.7(4)
Fe2 C12 C13 C14 59.1(2)
C11 C12 C13 Fe2 -59.8(2)
C12 C13 C14 C15 0.6(4)
Fe2 C13 C14 C15 58.9(2)
C12 C13 C14 Fe2 -58.3(2)
C13 C14 C15 C11 -0.2(4)
Fe2 C14 C15 C11 58.9(2)
C13 C14 C15 Fe2 -59.1(2)
O2' C11 C15 C14 175.8(8)
O2 C11 C15 C14 -179.7(3)
C12 C11 C15 C14 -0.3(4)
Fe2 C11 C15 C14 -60.0(2)
O2' C11 C15 Fe2 -124.2(8)
O2 C11 C15 Fe2 -119.8(3)
C12 C11 C15 Fe2 59.7(2)
C20 C16 C17 C18 -0.3(4)
Fe2 C16 C17 C18 -60.0(2)
C20 C16 C17 Fe2 59.7(3)
C16 C17 C18 C19 0.7(4)
Fe2 C17 C18 C19 -58.9(3)
C16 C17 C18 Fe2 59.6(2)
C17 C18 C19 C20 -0.8(4)
Fe2 C18 C19 C20 -59.6(2)
C17 C18 C19 Fe2 58.8(2)
C17 C16 C20 C19 -0.2(4)
Fe2 C16 C20 C19 59.6(3)
C17 C16 C20 Fe2 -59.8(2)
C18 C19 C20 C16 0.6(4)
Fe2 C19 C20 C16 -59.6(3)
C18 C19 C20 Fe2 60.1(2)
C22 C21 N1 C23 0.1(4)
P1 C21 N1 C23 -179.8(3)
C21 N1 C23 C24 179.1(4)
C21 N1 C23 C28 0.1(4)
N1 C23 C24 C25 -179.3(4)
C28 C23 C24 C25 -0.4(5)
C23 C24 C25 C26 0.9(5)
C24 C25 C26 C27 -0.8(6)
C25 C26 C27 C28 0.1(6)
C26 C27 C28 C23 0.4(5)
C26 C27 C28 C22 179.2(4)
N1 C23 C28 C27 178.9(3)
C24 C23 C28 C27 -0.2(5)
N1 C23 C28 C22 -0.3(4)
C24 C23 C28 C22 -179.4(3)
C2 C1 O1 P1 -153.1(2)
C5 C1 O1 P1 29.1(4)
O1' C1 O1 P1 35(3)
Fe1 C1 O1 P1 120.1(2)
O2' C11 O2 P1 -109(2)
C15 C11 O2 P1 -121.2(3)
C12 C11 O2 P1 59.5(4)
Fe2 C11 O2 P1 148.93(18)
C1 O1 P1 O3 -53.5(3)
C1 O1 P1 O2 -179.2(3)
C1 O1 P1 C21 74.0(3)
C11 O2 P1 O3 -63.2(3)
C11 O2 P1 O1 61.9(2)
C11 O2 P1 C21 171.8(2)
C22 C21 P1 O3 -11.0(4)
N1 C21 P1 O3 168.8(3)
C22 C21 P1 O1 -139.4(3)
N1 C21 P1 O1 40.3(3)
C22 C21 P1 O2 115.6(3)
N1 C21 P1 O2 -64.6(3)
N1 C21 C22 C28 -0.2(4)
P1 C21 C22 C28 179.6(3)
C27 C28 C22 C21 -178.6(4)
C23 C28 C22 C21 0.3(4)
C22' C21' N1' C23' 1(3)
P1' C21' N1' C23' -177.3(18)
C28' C27' C26' C25' 0.0
C27' C26' C25' C24' 0.0
C26' C25' C24' C23' 0.0
C25' C24' C23' C28' 0.0
C25' C24' C23' N1' 173(3)
C21' N1' C23' C24' -177(2)
C21' N1' C23' C28' -3(2)
C24' C23' C28' C27' 0.0
N1' C23' C28' C27' -175(2)
C24' C23' C28' C22' 178(2)
N1' C23' C28' C22' 3.1(19)
C26' C27' C28' C23' 0.0
C26' C27' C28' C22' -178(3)
C2 C1 O1' P1' -33(2)
O1 C1 O1' P1' -23(2)
C5 C1 O1' P1' 151.9(11)
Fe1 C1 O1' P1' -128.6(12)
O2 C11 O2' P1' 113(3)
C15 C11 O2' P1' -77.2(14)
C12 C11 O2' P1' 96.5(15)
Fe2 C11 O2' P1' -154.3(9)
C1 O1' P1' O3' 53(2)
C1 O1' P1' O2' 177.8(16)
C1 O1' P1' C21' -73.2(18)
C11 O2' P1' O3' 66.3(18)
C11 O2' P1' O1' -56.8(16)
C11 O2' P1' C21' -169.8(14)
C22' C21' P1' O3' 16(3)
N1' C21' P1' O3' -165.7(19)
C22' C21' P1' O1' 142(3)
N1' C21' P1' O1' -39(2)
C22' C21' P1' O2' -111(3)
N1' C21' P1' O2' 68(2)
N1' C21' C22' C28' 0(3)
P1' C21' C22' C28' 179(2)
C23' C28' C22' C21' -2(2)
C27' C28' C22' C21' 176(2)
